data_2008387
loop_
_publ_author_name
'H\'ector Novoa de Armas'
'Norbert M. Blaton'
'Oswald M. Peeters'
'Camiel J. De Ranter'
'Ram\'on Pom\'es Hern\'andez'
'Francisco Coll Manchado'
'Roxana P\'erez Gil'

_publ_section_title
;
 Methyl 4\b-bromo-7\a-cathyloxy-3-oxo-5\b-cholanoate
;
_journal_issue 4
_journal_name_full 'Acta Crystallographica Section C'
_journal_page_first 599
_journal_page_last 601
_journal_paper_doi 10.1107/S0108270198016400
_journal_volume 55
_journal_year 1999
_chemical_formula_moiety 'C28 H43 Br O6'
_chemical_formula_sum 'C28 H43 Br O6'
_chemical_formula_weight 555.55
_chemical_name_systematic ' Methyl-4\b-bromine-7\a-cathyloxy-3-oxo-5\b-cholanoate'
_space_group_IT_number 19
_symmetry_cell_setting orthorhombic
_symmetry_space_group_name_Hall 'P 2ac 2ab'
_symmetry_space_group_name_H-M 'P 21 21 21'
_cell_angle_alpha 90.00
_cell_angle_beta 90.00
_cell_angle_gamma 90.00
_cell_formula_units_Z 4
_cell_length_a 7.7585(5)
_cell_length_b 15.6060(10)
_cell_length_c 22.8759(9)
_cell_measurement_reflns_used 78
_cell_measurement_temperature 293(2)
_cell_measurement_theta_max 56.3
_cell_measurement_theta_min 7.7
_cell_volume 2769.8(3)
_computing_cell_refinement XSCANS
_computing_data_collection 'XSCANS (Siemens, 1996)'
_computing_data_reduction XSCANS
_computing_molecular_graphics 'DIAMOND (Bergerhoff, 1996)'
_computing_publication_material
; PLATON (Spek, 1990), PARST (Nardelli, 1983, 1995) and PARSTCIF
(Nardelli, 1991)
;
_computing_structure_refinement 'SHELXL97 (Sheldrick, 1997a)'
_computing_structure_solution 'SHELXS97 (Sheldrick, 1997b)'
_diffrn_ambient_temperature 293(2)
_diffrn_measured_fraction_theta_full 0.946
_diffrn_measured_fraction_theta_max 0.946
_diffrn_measurement_device_type 'Siemens P4 four-circle'
_diffrn_measurement_method 2\q/\w
_diffrn_radiation_monochromator graphite
_diffrn_radiation_source 'fine-focus sealed tube'
_diffrn_radiation_type CuK\a
_diffrn_radiation_wavelength 1.54178
_diffrn_reflns_av_R_equivalents 0.027
_diffrn_reflns_av_sigmaI/netI 0.0298
_diffrn_reflns_limit_h_max 8
_diffrn_reflns_limit_h_min -1
_diffrn_reflns_limit_k_max 18
_diffrn_reflns_limit_k_min -1
_diffrn_reflns_limit_l_max 1
_diffrn_reflns_limit_l_min -27
_diffrn_reflns_number 3609
_diffrn_reflns_reduction_process ?
_diffrn_reflns_theta_full 68.99
_diffrn_reflns_theta_max 68.99
_diffrn_reflns_theta_min 3.43
_diffrn_standards_decay_% <1.0
_diffrn_standards_interval_count 100
_diffrn_standards_number 3
_exptl_absorpt_coefficient_mu 2.335
_exptl_absorpt_correction_T_max 0.721
_exptl_absorpt_correction_T_min 0.373
_exptl_absorpt_correction_type '\y scan'
_exptl_absorpt_process_details '(North et al., 1968)'
_exptl_crystal_colour colourless
_exptl_crystal_density_diffrn 1.3322
_exptl_crystal_density_method 'not measured'
_exptl_crystal_description prism
_exptl_crystal_F_000 1176
_exptl_crystal_size_max 0.40
_exptl_crystal_size_mid 0.24
_exptl_crystal_size_min 0.14
_refine_diff_density_max 0.304
_refine_diff_density_min -0.344
_refine_ls_abs_structure_details 'Flack (1983)'
_refine_ls_abs_structure_Flack -0.01(3)
_refine_ls_extinction_coef 0.0052(3)
_refine_ls_extinction_method 'SHELXL97 (Sheldrick, 1997a)'
_refine_ls_goodness_of_fit_all 1.071
_refine_ls_goodness_of_fit_ref 1.071
_refine_ls_hydrogen_treatment constr
_refine_ls_matrix_type full
_refine_ls_number_parameters 320
_refine_ls_number_reflns 3398
_refine_ls_number_restraints 0
_refine_ls_R_factor_all 0.054
_refine_ls_R_factor_gt 0.044
_refine_ls_shift/su_max 0.001
_refine_ls_shift/su_mean 0.000
_refine_ls_structure_factor_coef Fsqd
_refine_ls_weighting_details w=1/[\s^2^(Fo^2^)+(0.0727P)^2^+1.1796P]
_refine_ls_weighting_scheme calc
_refine_ls_wR_factor_ref 0.138
_reflns_number_gt 2803
_reflns_number_total 3398
_reflns_threshold_expression F>2\s(F)
_cod_data_source_file na1393.cif
_cod_data_source_block na1393
_cod_depositor_comments
;
 Changing the _atom_site_occupancy data item value from '.' to '1'
 for all fully occupied atom sites.

 Antanas Vaitkus,
 2017-02-10

The following automatic conversions were performed:

'_refine_ls_matrix_type' value 'Full' changed to 'full' according to
/home/saulius/struct/CIF-dictionaries/cif_core.dic dictionary named
'cif_core.dic' version 2.4.1 from 2010-06-29.

Automatic conversion script
Id: cif_fix_values 1715 2011-07-08 13:25:40Z adriana 

The following automatic conversions were performed:

'_refine_ls_weighting_scheme' value ' calc
w=1/[\s^2^(Fo^2^)+(0.0727P)^2^+1.1796P]' was changed to 'calc'. New
tag '_refine_ls_weighting_details' was created. The value of the new
tag was set to 'w=1/[\s^2^(Fo^2^)+(0.0727P)^2^+1.1796P]'.

Automatic conversion script
Id: cif_fix_values 3143 2015-03-26 13:38:13Z robertas 
;
_cod_original_sg_symbol_H-M ' P 21 21 21 '
_cod_database_code 2008387

loop_
_symmetry_equiv_pos_as_xyz
x,y,z
-x+1/2,-y,z+1/2
-x,y+1/2,-z+1/2
x+1/2,-y+1/2,-z

loop_
_atom_site_label
_atom_site_fract_x
_atom_site_fract_y
_atom_site_fract_z
_atom_site_U_iso_or_equiv
_atom_site_adp_type
_atom_site_calc_flag
_atom_site_occupancy
_atom_site_disorder_group
_atom_site_type_symbol
Br 0.14250(10) 0.38889(5) 0.73081(3) 0.0992(3) Uani . 1 . Br
C7 0.1331(7) 0.2032(3) 0.8639(2) 0.0612(14) Uani . 1 . C
O1 0.5174(7) 0.4252(3) 0.7201(2) 0.0929(15) Uani . 1 . O
C10 0.4372(6) 0.3192(3) 0.8835(2) 0.0545(13) Uani . 1 . C
C17 0.4433(7) -0.0529(3) 0.9264(2) 0.0578(14) Uani . 1 . C
O4 0.1605(4) 0.1694(2) 0.80450(10) 0.0632(10) Uani . 1 . O
C20 0.5385(8) -0.1170(3) 0.9665(2) 0.0673(16) Uani . 1 . C
C12 0.6231(6) 0.0878(3) 0.9187(2) 0.0583(14) Uani . 1 . C
C14 0.3125(6) 0.0772(3) 0.8977(2) 0.0546(15) Uani . 1 . C
C4 0.3253(7) 0.3391(3) 0.7781(2) 0.0656(17) Uani . 1 . C
C3 0.4981(8) 0.3773(3) 0.7612(2) 0.0686(16) Uani . 1 . C
C8 0.2866(6) 0.1740(3) 0.8999(2) 0.0542(14) Uani . 1 . C
C6 0.1183(7) 0.3006(3) 0.8609(2) 0.0625(16) Uani . 1 . C
O5 -0.1260(6) 0.1643(3) 0.7881(2) 0.0917(17) Uani . 1 . O
C11 0.6066(6) 0.1860(3) 0.9183(2) 0.0605(15) Uani . 1 . C
C9 0.4549(6) 0.2196(3) 0.8823(2) 0.0511(12) Uani . 1 . C
C13 0.4578(6) 0.0446(3) 0.9382(2) 0.0538(13) Uani . 1 . C
C1 0.6003(7) 0.3636(3) 0.8622(2) 0.0642(15) Uani . 1 . C
C5 0.2835(6) 0.3463(3) 0.8441(2) 0.0597(14) Uani . 1 . C
C16 0.2461(7) -0.0693(3) 0.9237(3) 0.0714(18) Uani . 1 . C
C2 0.6460(8) 0.3485(3) 0.7984(2) 0.0726(15) Uani . 1 . C
O6 0.0744(6) 0.1347(4) 0.7198(2) 0.1019(18) Uani . 1 . O
C15 0.1587(7) 0.0181(3) 0.9107(2) 0.0708(17) Uani . 1 . C
C26 0.0195(7) 0.1576(3) 0.7728(3) 0.0699(18) Uani . 1 . C
C22 0.5060(10) -0.2103(3) 0.9477(2) 0.0796(19) Uani . 1 . C
C23 0.5667(12) -0.2294(3) 0.8866(3) 0.104(3) Uani . 1 . C
O3 0.5238(7) -0.3254(2) 0.8106(2) 0.0887(16) Uani . 1 . O
O2 0.5551(11) -0.3814(3) 0.8979(2) 0.141(3) Uani . 1 . O
C24 0.5459(10) -0.3206(3) 0.8673(3) 0.086(2) Uani . 1 . C
C27 -0.0636(14) 0.1212(9) 0.6764(4) 0.172(6) Uani . 1 . C
C19 0.4049(8) 0.3521(3) 0.9460(2) 0.0700(18) Uani . 1 . C
C18 0.4184(8) 0.0627(3) 1.0037(2) 0.0680(17) Uani . 1 . C
C21 0.7306(9) -0.0990(4) 0.9711(3) 0.095(3) Uani . 1 . C
C25 0.5162(10) -0.4096(3) 0.7857(3) 0.092(2) Uani . 1 . C
C28A -0.076(3) 0.1846(11) 0.6341(8) 0.119(5) Uiso . 0.5 . C
C28B -0.012(3) 0.0850(15) 0.6324(10) 0.156(8) Uiso . 0.5 . C
H7 0.02696 0.17902 0.88033 0.0735 Uiso calc 1 . H
H17 0.48759 -0.06243 0.88682 0.0693 Uiso calc 1 . H
H20 0.49007 -0.11036 1.00583 0.0876 Uiso calc 1 . H
H12A 0.65271 0.06813 0.87980 0.0759 Uiso calc 1 . H
H12B 0.71585 0.07144 0.94489 0.0759 Uiso calc 1 . H
H14 0.34911 0.06382 0.85770 0.0655 Uiso calc 1 . H
H4 0.33008 0.27791 0.76858 0.0787 Uiso calc 1 . H
H8 0.26295 0.18923 0.94063 0.0650 Uiso calc 1 . H
H6A 0.02972 0.31530 0.83273 0.0813 Uiso calc 1 . H
H6B 0.08104 0.32162 0.89876 0.0813 Uiso calc 1 . H
H11A 0.59408 0.20594 0.95821 0.0787 Uiso calc 1 . H
H11B 0.71231 0.21028 0.90282 0.0787 Uiso calc 1 . H
H9 0.47789 0.20375 0.84155 0.0614 Uiso calc 1 . H
H1A 0.58734 0.42480 0.86835 0.0834 Uiso calc 1 . H
H1B 0.69601 0.34451 0.88614 0.0834 Uiso calc 1 . H
H5 0.26380 0.40725 0.85185 0.0717 Uiso calc 1 . H
H16A 0.20533 -0.09218 0.96060 0.0929 Uiso calc 1 . H
H16B 0.21954 -0.11019 0.89303 0.0929 Uiso calc 1 . H
H2A 0.74891 0.38054 0.78828 0.0944 Uiso calc 1 . H
H2B 0.66847 0.28817 0.79182 0.0944 Uiso calc 1 . H
H15A 0.08219 0.01407 0.87730 0.0921 Uiso calc 1 . H
H15B 0.09392 0.03830 0.94426 0.0921 Uiso calc 1 . H
H22A 0.56450 -0.24831 0.97471 0.1035 Uiso calc 1 . H
H22B 0.38349 -0.22206 0.95017 0.1035 Uiso calc 1 . H
H23A 0.50400 -0.19288 0.85970 0.1348 Uiso calc 1 . H
H23B 0.68770 -0.21422 0.88383 0.1348 Uiso calc 1 . H
H27A -0.04406 0.06671 0.65712 0.2237 Uiso calc 1 . H
H27B -0.17284 0.11735 0.69687 0.2237 Uiso calc 1 . H
H19A 0.50300 0.33924 0.97008 0.0910 Uiso calc 1 . H
H19B 0.30454 0.32468 0.96189 0.0910 Uiso calc 1 . H
H19C 0.38719 0.41300 0.94515 0.0910 Uiso calc 1 . H
H18A 0.51622 0.04682 1.02701 0.0884 Uiso calc 1 . H
H18B 0.31991 0.02987 1.01561 0.0884 Uiso calc 1 . H
H18C 0.39491 0.12262 1.00886 0.0884 Uiso calc 1 . H
H21A 0.77705 -0.08958 0.93275 0.1233 Uiso calc 1 . H
H21B 0.78719 -0.14716 0.98880 0.1233 Uiso calc 1 . H
H21C 0.74880 -0.04891 0.99468 0.1233 Uiso calc 1 . H
H25A 0.63104 -0.43073 0.77976 0.1200 Uiso calc 1 . H
H25B 0.45701 -0.40720 0.74886 0.1200 Uiso calc 1 . H
H25C 0.45540 -0.44714 0.81174 0.1200 Uiso calc 1 . H

loop_
_atom_site_aniso_label
_atom_site_aniso_U_11
_atom_site_aniso_U_22
_atom_site_aniso_U_33
_atom_site_aniso_U_12
_atom_site_aniso_U_13
_atom_site_aniso_U_23
Br 0.1030(5) 0.1194(5) 0.0751(4) 0.0365(4) -0.0184(4) 0.0064(4)
C7 0.051(3) 0.065(2) 0.067(2) 0.011(2) -0.004(2) -0.007(2)
O1 0.127(4) 0.090(2) 0.0620(19) -0.017(3) -0.002(2) 0.0124(18)
C10 0.057(3) 0.053(2) 0.053(2) 0.007(2) -0.004(2) -0.0046(18)
C17 0.064(3) 0.054(2) 0.056(2) 0.002(2) -0.002(2) 0.0029(18)
O4 0.0509(18) 0.0719(18) 0.0668(17) 0.0068(16) -0.0117(16) -0.0153(15)
C20 0.080(4) 0.055(2) 0.067(3) 0.006(3) 0.003(3) 0.010(2)
C12 0.055(3) 0.058(2) 0.063(2) 0.008(2) -0.006(2) 0.0017(19)
C14 0.055(3) 0.053(2) 0.056(2) 0.002(2) 0.001(2) -0.0019(18)
C4 0.076(3) 0.063(2) 0.058(2) 0.008(2) -0.003(2) -0.007(2)
C3 0.090(4) 0.057(2) 0.059(3) 0.003(3) 0.005(3) -0.004(2)
C8 0.049(3) 0.059(2) 0.054(2) 0.005(2) -0.0004(19) -0.0059(18)
C6 0.058(3) 0.065(2) 0.065(2) 0.014(2) -0.002(2) -0.010(2)
O5 0.057(3) 0.108(3) 0.111(3) 0.002(2) -0.022(2) -0.009(3)
C11 0.053(3) 0.061(2) 0.068(3) -0.003(2) -0.010(2) 0.008(2)
C9 0.049(3) 0.053(2) 0.051(2) 0.003(2) 0.0014(19) -0.0017(16)
C13 0.052(3) 0.054(2) 0.056(2) 0.005(2) 0.001(2) -0.0028(17)
C1 0.063(3) 0.057(2) 0.073(3) -0.000(2) -0.005(2) 0.002(2)
C5 0.061(3) 0.056(2) 0.062(2) 0.013(2) -0.000(2) -0.0073(19)
C16 0.066(3) 0.066(3) 0.082(3) -0.009(3) -0.002(3) 0.000(3)
C2 0.067(3) 0.068(3) 0.083(3) 0.006(3) 0.008(3) 0.011(2)
O6 0.076(3) 0.145(4) 0.084(3) 0.002(3) -0.028(2) -0.028(3)
C15 0.057(3) 0.069(3) 0.086(3) -0.001(3) 0.001(3) -0.005(3)
C26 0.054(4) 0.076(3) 0.080(3) 0.007(2) -0.018(3) -0.007(3)
C22 0.102(5) 0.061(3) 0.077(3) 0.000(3) 0.012(3) 0.017(2)
C23 0.156(7) 0.053(3) 0.102(4) -0.007(4) 0.047(5) -0.001(3)
O3 0.113(3) 0.0582(17) 0.095(3) 0.003(2) 0.014(3) 0.0090(18)
O2 0.267(8) 0.0594(19) 0.097(3) 0.002(4) 0.029(4) 0.014(2)
C24 0.106(5) 0.057(3) 0.096(4) 0.006(3) 0.028(4) 0.013(3)
C27 0.130(7) 0.266(13) 0.120(6) 0.010(10) -0.065(6) -0.064(9)
C19 0.088(4) 0.065(3) 0.058(2) 0.006(3) -0.003(3) -0.010(2)
C18 0.080(4) 0.070(3) 0.054(2) 0.004(3) 0.002(2) -0.004(2)
C21 0.096(5) 0.069(3) 0.120(5) 0.009(3) -0.037(4) 0.021(3)
C25 0.099(5) 0.063(3) 0.114(5) -0.002(3) 0.009(4) -0.004(3)

loop_
_atom_type_symbol
_atom_type_description
_atom_type_scat_dispersion_real
_atom_type_scat_dispersion_imag
_atom_type_scat_source
Br 'Bromine     ' -0.6763 1.2805 'Int. Tab. C, 4.2.6.8, 6.1.1.4'
'C ' 'Carbon      ' 0.0181 0.0091 'Int. Tab. C, 4.2.6.8, 6.1.1.4'
'O ' 'Oxygen      ' 0.0492 0.0322 'Int. Tab. C, 4.2.6.8, 6.1.1.4'
'H ' 'Hydrogen    ' 0.0000 0.0000 'Int. Tab. C, 4.2.6.8, 6.1.1.4'

loop_
_geom_angle_atom_site_label_1
_geom_angle_atom_site_label_2
_geom_angle_atom_site_label_3
_geom_angle
_geom_angle_publ_flag
C24 O3 C25 116.8(4) yes
C7 O4 C26 115.8(4) yes
C26 O6 C27 114.7(6) yes
C2 C1 C10 115.5(4) yes
C27 C28B C28A 56.0(13) no
C1 C2 C3 108.7(5) no
O1 C3 C2 122.1(6) yes
O1 C3 C4 123.3(5) yes
C2 C3 C4 114.5(4) no
Br C4 C3 110.2(3) yes
Br C4 C5 111.1(3) yes
C3 C4 C5 113.9(4) no
C4 C5 C6 112.9(4) no
C4 C5 C10 112.6(4) no
C6 C5 C10 112.0(4) no
C5 C6 C7 114.6(4) no
O4 C7 C6 109.0(4) yes
O4 C7 C8 106.2(4) yes
C6 C7 C8 112.5(4) no
C7 C8 C9 112.6(4) no
C7 C8 C14 112.5(4) no
C9 C8 C14 109.7(4) no
C8 C9 C10 112.4(4) no
C8 C9 C11 110.7(4) no
C10 C9 C11 113.5(4) no
C1 C10 C5 109.2(4) no
C1 C10 C9 112.0(4) no
C1 C10 C19 106.3(4) no
C5 C10 C9 109.2(4) no
C5 C10 C19 108.9(4) no
C9 C10 C19 111.3(3) no
C9 C11 C12 114.1(4) no
C11 C12 C13 112.0(4) no
C12 C13 C14 107.1(4) no
C12 C13 C17 116.5(4) no
C12 C13 C18 111.6(4) no
C14 C13 C17 99.5(4) no
C14 C13 C18 112.0(4) no
C17 C13 C18 109.4(4) no
C8 C14 C13 113.7(4) no
C8 C14 C15 119.1(4) no
C13 C14 C15 104.6(4) no
C14 C15 C16 103.0(4) no
C15 C16 C17 107.1(4) no
C13 C17 C16 103.8(4) no
C13 C17 C20 119.8(4) no
C16 C17 C20 112.9(4) no
C17 C20 C21 113.0(4) no
C17 C20 C22 111.6(4) no
C21 C20 C22 110.8(5) no
C20 C22 C23 113.3(4) no
C22 C23 C24 115.3(5) no
O2 C24 O3 123.3(5) yes
O2 C24 C23 125.6(6) yes
O3 C24 C23 111.1(5) yes
O4 C26 O5 127.7(6) yes
O4 C26 O6 105.7(5) yes
O5 C26 O6 126.6(6) yes
O6 C27 C28B 112.5(14) no
O6 C27 C28A 114.7(12) no
C28B C27 C28A 77.2(14) no
C28B C28A C27 46.9(11) no
C2 C1 H1A 108.41 no
C2 C1 H1B 108.42 no
C10 C1 H1A 108.38 no
C10 C1 H1B 108.42 no
H1A C1 H1B 107.45 no
C27 C28B H27A 52.38 no
C28A C28B H27A 105.57 no
C1 C2 H2A 109.95 no
C1 C2 H2B 109.97 no
C3 C2 H2A 109.91 no
C3 C2 H2B 109.95 no
H2A C2 H2B 108.40 no
Br C4 H4 107.04 no
C3 C4 H4 107.03 no
C5 C4 H4 107.17 no
C4 C5 H5 106.22 no
C6 C5 H5 106.20 no
C10 C5 H5 106.22 no
C5 C6 H6A 108.63 no
C5 C6 H6B 108.60 no
C7 C6 H6A 108.60 no
C7 C6 H6B 108.61 no
H6A C6 H6B 107.58 no
O4 C7 H7 109.69 no
C6 C7 H7 109.71 no
C8 C7 H7 109.62 no
C7 C8 H8 107.23 no
C9 C8 H8 107.18 no
C14 C8 H8 107.21 no
C8 C9 H9 106.61 no
C10 C9 H9 106.53 no
C11 C9 H9 106.60 no
C9 C11 H11A 108.69 no
C9 C11 H11B 108.65 no
C12 C11 H11A 108.82 no
C12 C11 H11B 108.72 no
H11A C11 H11B 107.64 no
C11 C12 H12A 109.27 no
C11 C12 H12B 109.12 no
C13 C12 H12A 109.27 no
C13 C12 H12B 109.18 no
H12A C12 H12B 107.93 no
C8 C14 H14 106.24 no
C13 C14 H14 106.15 no
C15 C14 H14 106.14 no
C14 C15 H15A 111.19 no
C14 C15 H15B 111.13 no
C16 C15 H15A 111.19 no
C16 C15 H15B 111.12 no
H15A C15 H15B 109.12 no
C15 C16 H16A 110.36 no
C15 C16 H16B 110.28 no
C17 C16 H16A 110.32 no
C17 C16 H16B 110.23 no
H16A C16 H16B 108.54 no
C13 C17 H17 106.45 no
C16 C17 H17 106.52 no
C20 C17 H17 106.51 no
C13 C18 H18A 109.51 no
C13 C18 H18B 109.46 no
C13 C18 H18C 109.47 no
H18A C18 H18B 109.48 no
H18A C18 H18C 109.48 no
H18B C18 H18C 109.43 no
C10 C19 H19A 109.42 no
C10 C19 H19B 109.46 no
C10 C19 H19C 109.37 no
H19A C19 H19B 109.60 no
H19A C19 H19C 109.47 no
H19B C19 H19C 109.50 no
C17 C20 H20 107.06 no
C21 C20 H20 107.02 no
C22 C20 H20 107.07 no
C20 C21 H21A 109.46 no
C20 C21 H21B 109.44 no
C20 C21 H21C 109.48 no
H21A C21 H21B 109.49 no
H21A C21 H21C 109.49 no
H21B C21 H21C 109.46 no
C20 C22 H22A 108.91 no
C20 C22 H22B 108.87 no
C23 C22 H22A 108.92 no
C23 C22 H22B 108.87 no
H22A C22 H22B 107.82 no
C22 C23 H23A 108.42 no
C22 C23 H23B 108.37 no
C24 C23 H23A 108.49 no
C24 C23 H23B 108.47 no
H23A C23 H23B 107.49 no
O3 C25 H25A 109.45 no
O3 C25 H25B 109.42 no
O3 C25 H25C 109.47 no
H25A C25 H25B 109.45 no
H25A C25 H25C 109.54 no
H25B C25 H25C 109.48 no
O6 C27 H27A 108.53 no
O6 C27 H27B 108.54 no
C28B C27 H27A 33.76 no
C28B C27 H27B 130.94 no
C28A C27 H27A 108.60 no
C28A C27 H27B 108.68 no
H27A C27 H27B 107.56 no

loop_
_geom_bond_atom_site_label_1
_geom_bond_atom_site_label_2
_geom_bond_site_symmetry_1
_geom_bond_site_symmetry_2
_geom_bond_distance
_geom_bond_publ_flag
Br C4 . . 1.946(5) yes
O1 C3 . . 1.212(6) yes
O2 C24 . . 1.181(7) yes
O3 C24 . . 1.311(8) yes
O3 C25 . . 1.433(6) yes
O4 C7 . . 1.473(6) yes
O4 C26 . . 1.325(7) yes
O5 C26 . . 1.186(7) yes
O6 C26 . . 1.334(8) yes
O6 C27 . . 1.475(11) yes
C1 C2 . . 1.520(7) no
C1 C10 . . 1.523(7) no
C28B C27 . . 1.22(3) no
C28B C28A . . 1.63(3) no
C2 C3 . . 1.497(8) no
C3 C4 . . 1.517(8) no
C4 C5 . . 1.549(6) no
C5 C6 . . 1.516(7) no
C5 C10 . . 1.553(6) no
C6 C7 . . 1.526(7) no
C7 C8 . . 1.517(7) no
C8 C9 . . 1.541(7) no
C8 C14 . . 1.525(7) no
C9 C10 . . 1.561(7) no
C9 C11 . . 1.530(6) no
C10 C19 . . 1.542(6) no
C11 C12 . . 1.538(7) no
C12 C13 . . 1.516(7) no
C13 C14 . . 1.546(6) no
C13 C17 . . 1.551(7) no
C13 C18 . . 1.554(6) no
C14 C15 . . 1.537(7) no
C15 C16 . . 1.552(7) no
C16 C17 . . 1.552(8) no
C17 C20 . . 1.544(7) no
C20 C21 . . 1.520(9) no
C20 C22 . . 1.539(7) no
C22 C23 . . 1.505(9) no
C23 C24 . . 1.499(7) no
C27 C28A . . 1.39(2) no
C1 H1A . . 0.9706 no
C1 H1B . . 0.9696 no
C28B H27A . . 0.6805 no
C2 H2A . . 0.9701 no
C2 H2B . . 0.9693 no
C4 H4 . . 0.9801 no
C5 H5 . . 0.9795 no
C6 H6A . . 0.9696 no
C6 H6B . . 0.9702 no
C7 H7 . . 0.9807 no
C8 H8 . . 0.9800 no
C9 H9 . . 0.9799 no
C11 H11A . . 0.9694 no
C11 H11B . . 0.9704 no
C12 H12A . . 0.9690 no
C12 H12B . . 0.9705 no
C14 H14 . . 0.9802 no
C15 H15A . . 0.9696 no
C15 H15B . . 0.9702 no
C16 H16A . . 0.9696 no
C16 H16B . . 0.9705 no
C17 H17 . . 0.9796 no
C18 H18A . . 0.9597 no
C18 H18B . . 0.9602 no
C18 H18C . . 0.9602 no
C19 H19A . . 0.9594 no
C19 H19B . . 0.9591 no
C19 H19C . . 0.9605 no
C20 H20 . . 0.9805 no
C21 H21A . . 0.9598 no
C21 H21B . . 0.9600 no
C21 H21C . . 0.9602 no
C22 H22A . . 0.9693 no
C22 H22B . . 0.9697 no
C23 H23A . . 0.9696 no
C23 H23B . . 0.9703 no
C25 H25A . . 0.9597 no
C25 H25B . . 0.9605 no
C25 H25C . . 0.9595 no
C27 H27A . . 0.9699 no
C27 H27B . . 0.9702 no

loop_
_geom_contact_atom_site_label_1
_geom_contact_atom_site_label_2
_geom_contact_distance
_geom_contact_site_symmetry_2
_geom_contact_publ_flag
Br O1 2.974(5) . no
Br H6A 2.7423 . no
O1 Br 2.974(5) . no
O1 C25 2.983(7) 1_565 no
O1 C17 3.382(6) 3_656 no
O4 C4 3.002(6) . no
O4 C15 3.388(6) . no
O5 C2 3.383(7) 1_455 no
O5 C6 3.300(7) . no
O6 C25 3.253(9) 3_656 no
O1 H25A 2.7743 1_565 no
O1 H17 2.4531 3_656 no
O1 H23A 2.5987 3_656 no
O1 H25B 2.7376 1_565 no
O2 H25C 2.3528 . no
O2 H22A 2.7215 . no
O2 H25A 2.8712 . no
O3 H4 2.6767 3_646 no
O3 H27B 2.8708 3_546 no
O4 H4 2.2966 . no
O4 H9 2.6588 . no
O4 H14 2.5173 . no
O5 H2B 2.5074 1_455 no
O5 H7 2.4316 . no
O5 H27B 2.2415 . no
O5 H6A 2.8381 . no
O6 H25A 2.5031 3_656 no
C2 O5 3.383(7) 1_655 no
C3 C25 3.375(7) 1_565 no
C4 O4 3.002(6) . no
C6 O5 3.300(7) . no
C12 C21 3.260(8) . no
C15 O4 3.388(6) . no
C17 O1 3.382(6) 3_646 no
C18 C21 3.576(9) . no
C21 C12 3.260(8) . no
C21 C18 3.576(9) . no
C25 O6 3.253(9) 3_646 no
C25 C3 3.375(7) 1_545 no
C25 O1 2.983(7) 1_545 no
C1 H11B 2.7099 . no
C1# H20 2.9273 2_554 no
C2 H9 2.7890 . no
C3 H25C 2.9919 1_565 no
C3 H23A 2.9753 3_656 no
C4 H9 2.8231 . no
C6 H19B 2.7507 . no
C7 H4 2.9068 . no
C7 H15A 2.9936 . no
C8 H18C 2.7509 . no
C8 H19B 2.7501 . no
C9 H2B 2.8585 . no
C9 H4 2.9204 . no
C11 H18C 2.8227 . no
C11 H19A 2.7871 . no
C11 H14 3.0900 . no
C11 H1B 2.6724 . no
C12 H21C 2.9196 . no
C12 H21A 3.0320 . no
C13 H21C 2.9826 . no
C15 H18B 2.7125 . no
C15 H7 2.7989 . no
C16 H22B 2.6807 . no
C16 H18B 2.6728 . no
C17 H23A 2.7047 . no
C18 H11A 2.8168 . no
C18 H8 2.7269 . no
C18 H16A 3.0901 . no
C18 H15B 2.8869 . no
C18 H20 2.7577 . no
C19 H11A 2.7265 . no
C19 H8 2.7729 . no
C19 H6B 2.7771 . no
C20 H18B 3.0646 . no
C20 H18A 2.9124 . no
C21 H23B 2.7073 . no
C21 H12B 2.7290 . no
C21 H18A 3.0953 . no
C22 H16A 2.9878 . no
C22 H16B 2.9907 . no
C23 H17 2.6770 . no
C23 H21A 2.9222 . no
C25 H27B 2.7263 3_546 no
C26 H4 3.0563 . no
C26 H6A 2.8183 . no
H1A H5 2.5531 . no
H1A H19C 2.3520 . no
H1A H25C 2.5921 1_565 no
H1B C11 2.6724 . no
H1B H11B 2.1330 . no
H1B H19A 2.4365 . no
H2B O5 2.5074 1_655 no
H2B C9 2.8585 . no
H2B H9 2.2839 . no
H4 O4 2.2966 . no
H4 C7 2.9068 . no
H4 C9 2.9204 . no
H4 C26 3.0563 . no
H4 H9 2.3326 . no
H4 O3 2.6767 3_656 no
H5 H1A 2.5531 . no
H5 H19C 2.3409 . no
H6A Br 2.7423 . no
H6A O5 2.8381 . no
H6A C26 2.8183 . no
H6B C19 2.7771 . no
H6B H19B 2.2571 . no
H7 O5 2.4316 . no
H7 C15 2.7989 . no
H7 H11B 2.5421 1_455 no
H8 C18 2.7269 . no
H8 C19 2.7729 . no
H8 H18C 2.1366 . no
H8 H19B 2.1929 . no
H9 O4 2.6588 . no
H9 C2 2.7890 . no
H9 C4 2.8231 . no
H9 H2B 2.2839 . no
H9 H4 2.3326 . no
H9 H14 2.4297 . no
H11A C18 2.8168 . no
H11A C19 2.7265 . no
H11A H18C 2.3283 . no
H11A H19A 2.2137 . no
H11A H19B 2.4971 4_557 no
H11B C1 2.7099 . no
H11B H1B 2.1330 . no
H11B H7 2.5421 1_655 no
H12A H14 2.4101 . no
H12A H17 2.4121 . no
H12B C21 2.7290 . no
H12B H18A 2.4649 . no
H12B H21A 2.5724 . no
H12B H21C 2.2114 . no
H14 O4 2.5173 . no
H14 C11 3.0900 . no
H14 H9 2.4297 . no
H14 H12A 2.4101 . no
H14 H17 2.3409 . no
H15A C7 2.9936 . no
H15B C18 2.8869 . no
H15B H18B 2.3991 . no
H16A C18 3.0901 . no
H16A C22 2.9878 . no
H16A H18B 2.4498 . no
H16A H20 2.4559 . no
H16A H22B 2.4649 . no
H16B C22 2.9907 . no
H16B H22B 2.5248 . no
H17 C23 2.6770 . no
H17 H12A 2.4121 . no
H17 H14 2.3409 . no
H17 H21A 2.5153 . no
H17 H23A 2.1320 . no
H17 O1 2.4531 3_646 no
H18A C20 2.9124 . no
H18A C21 3.0953 . no
H18A H12B 2.4649 . no
H18A H20 2.5085 . no
H18A H21C 2.4566 . no
H18B C15 2.7125 . no
H18B C16 2.6728 . no
H18B C20 3.0646 . no
H18B H15B 2.3991 . no
H18B H16A 2.4498 . no
H18B H20 2.5656 . no
H18C C8 2.7509 . no
H18C C11 2.8227 . no
H18C H8 2.1366 . no
H18C H11A 2.3283 . no
H19A C11 2.7871 . no
H19A H1B 2.4365 . no
H19A H11A 2.2137 . no
H19B C6 2.7507 . no
H19B C8 2.7501 . no
H19B H6B 2.2571 . no
H19B H8 2.1929 . no
H19B H11A 2.4971 4_457 no
H19C H1A 2.3520 . no
H19C H5 2.3409 . no
H20 C18 2.7577 . no
H20 H16A 2.4559 . no
H20 H18A 2.5085 . no
H20 H18B 2.5656 . no
H20 C1# 2.9273 2_555 no
H21A C12 3.0320 . no
H21A C23 2.9222 . no
H21A H12B 2.5724 . no
H21A H17 2.5153 . no
H21A H23B 2.3487 . no
H21B H22A 2.3624 . no
H21B H22B 2.5832 4_547 no
H21C C12 2.9196 . no
H21C C13 2.9826 . no
H21C H12B 2.2114 . no
H21C H18A 2.4566 . no
H22A O2 2.7215 . no
H22A H21B 2.3624 . no
H22B C16 2.6807 . no
H22B H16A 2.4649 . no
H22B H16B 2.5248 . no
H22B H21B 2.5832 4_447 no
H23A C17 2.7047 . no
H23A H17 2.1320 . no
H23A O1 2.5987 3_646 no
H23A C3 2.9753 3_646 no
H23B C21 2.7073 . no
H23B H21A 2.3487 . no
H25A O1 2.7743 1_545 no
H25A O2 2.8712 . no
H25A O6 2.5031 3_646 no
H25B O1 2.7376 1_545 no
H25B H27B 2.5591 3_546 no
H25C O2 2.3528 . no
H25C C3 2.9919 1_545 no
H25C H1A 2.5921 1_545 no
H25C H27B 2.4202 3_546 no
H27B O5 2.2415 . no
H27B O3 2.8708 3_556 no
H27B C25 2.7263 3_556 no
H27B H25B 2.5591 3_556 no
H27B H25C 2.4202 3_556 no

loop_
_geom_hbond_atom_site_label_D
_geom_hbond_atom_site_label_H
_geom_hbond_atom_site_label_A
_geom_hbond_site_symmetry_A
_geom_hbond_distance_DH
_geom_hbond_distance_HA
_geom_hbond_distance_DA
_geom_hbond_angle_DHA
_geom_hbond_publ_flag
C2 H2B O5 1_655 0.97 2.51 3.383(7) 150 yes
C4 H4 O4 . 0.98 2.30 3.002(6) 128 yes
C6 H6A Br . 0.97 2.74 3.285(5) 116 yes
C17 H17 O1 3_646 0.98 2.45 3.382(6) 158 yes
C23 H23A O1 3_646 0.97 2.60 3.493(7) 153 yes
C25 H25A O6 3_646 0.96 2.50 3.253(9) 135 yes
C27 H27B O5 . 0.97 2.24 2.686(11) 107 yes

loop_
_geom_torsion_atom_site_label_1
_geom_torsion_atom_site_label_2
_geom_torsion_atom_site_label_3
_geom_torsion_atom_site_label_4
_geom_torsion
_geom_torsion_publ_flag
C25 O3 C24 C23 175.1(6) no
C25 O3 C24 O2 -1.9(12) no
C7 O4 C26 O6 174.5(4) no
C26 O4 C7 C6 -83.9(5) no
C7 O4 C26 O5 -6.7(7) no
C26 O4 C7 C8 154.6(4) no
C26 O6 C27 C28B -166.9(14) no
C26 O6 C27 C28A 107.3(12) no
C27 O6 C26 O5 3.3(10) no
C27 O6 C26 O4 -177.9(7) no
C2 C1 C10 C9 65.0(5) no
C2 C1 C10 C19 -173.3(4) no
C2 C1 C10 C5 -56.0(5) no
C10 C1 C2 C3 57.8(5) no
C28A C28B C27 O6 -111.7(15) no
C1 C2 C3 C4 -52.7(5) no
C1 C2 C3 O1 129.4(5) no
O1 C3 C4 C5 -132.5(5) no
C2 C3 C4 Br 175.3(3) no
O1 C3 C4 Br -6.9(6) no
C2 C3 C4 C5 49.6(5) no
C3 C4 C5 C10 -46.6(5) no
C3 C4 C5 C6 -174.7(4) no
Br C4 C5 C10 -171.8(3) no
Br C4 C5 C6 60.1(4) no
C6 C5 C10 C9 54.2(5) no
C4 C5 C6 C7 75.7(5) no
C6 C5 C10 C19 -67.4(5) no
C6 C5 C10 C1 176.9(4) no
C4 C5 C10 C1 48.3(5) no
C4 C5 C10 C9 -74.4(5) no
C4 C5 C10 C19 164.0(4) no
C10 C5 C6 C7 -52.7(5) no
C5 C6 C7 O4 -67.9(5) no
C5 C6 C7 C8 49.6(5) no
C6 C7 C8 C9 -49.4(5) no
O4 C7 C8 C14 -54.8(5) no
C6 C7 C8 C14 -174.0(4) no
O4 C7 C8 C9 69.9(5) no
C7 C8 C9 C11 -178.2(4) no
C9 C8 C14 C15 -177.1(4) no
C9 C8 C14 C13 58.9(5) no
C7 C8 C9 C10 53.7(5) no
C7 C8 C14 C13 -174.9(4) no
C14 C8 C9 C10 179.9(5) no
C14 C8 C9 C11 -52.0(5) no
C7 C8 C14 C15 -50.8(5) no
C11 C9 C10 C1 57.2(5) no
C8 C9 C10 C5 -55.2(4) no
C10 C9 C11 C12 178.6(4) no
C8 C9 C11 C12 51.1(5) no
C11 C9 C10 C5 178.2(4) no
C11 C9 C10 C19 -61.6(5) no
C8 C9 C10 C1 -176.2(4) no
C8 C9 C10 C19 65.0(5) no
C9 C11 C12 C13 -54.4(5) no
C11 C12 C13 C14 55.5(5) no
C11 C12 C13 C17 165.8(4) no
C11 C12 C13 C18 -67.5(5) no
C18 C13 C14 C8 62.8(5) no
C18 C13 C14 C15 -68.8(5) no
C17 C13 C14 C15 46.8(4) no
C18 C13 C17 C16 77.1(5) no
C17 C13 C14 C8 178.3(4) no
C18 C13 C17 C20 -50.0(6) no
C14 C13 C17 C20 -167.5(4) no
C12 C13 C17 C20 77.8(5) no
C14 C13 C17 C16 -40.5(4) no
C12 C13 C14 C8 -60.0(5) no
C12 C13 C14 C15 168.5(4) no
C12 C13 C17 C16 -155.1(4) no
C8 C14 C15 C16 -162.6(4) no
C13 C14 C15 C16 -34.2(5) no
C14 C15 C16 C17 8.0(5) no
C15 C16 C17 C13 20.6(5) no
C15 C16 C17 C20 151.9(4) no
C16 C17 C20 C22 56.7(6) no
C13 C17 C20 C22 179.5(5) no
C13 C17 C20 C21 -55.0(6) no
C16 C17 C20 C21 -177.7(5) no
C17 C20 C22 C23 60.6(8) no
C21 C20 C22 C23 -66.2(7) no
C20 C22 C23 C24 177.1(6) no
C22 C23 C24 O3 150.8(7) no
C22 C23 C24 O2 -32.3(13) no
O6 C27 C28A C28B 109.1(15) no
